data_2107949
loop_
_publ_author_name
'Reilly, Anthony M.'
'Cooper, Richard I.'
'Adjiman, Claire S.'
'Bhattacharya, Saswata'
'Boese, A. Daniel'
'Brandenburg, Jan Gerit'
'Bygrave, Peter J.'
'Bylsma, Rita'
'Campbell, Josh E.'
'Car, Roberto'
'Case, David H.'
'Chadha, Renu'
'Cole, Jason C.'
'Cosburn, Katherine'
'Cuppen, Herma M.'
'Curtis, Farren'
'Day, Graeme M.'
'DiStasio Jr, Robert A.'
'Dzyabchenko, Alexander'
'van Eijck, Bouke P.'
'Elking, Dennis M.'
'van den Ende, Joost A.'
'Facelli, Julio C.'
'Ferraro, Marta B.'
'Fusti-Molnar, Laszlo'
'Gatsiou, Christina-Anna'
'Gee, Thomas S.'
'de Gelder, Ren\'e'
'Ghiringhelli, Luca M.'
'Goto, Hitoshi'
'Grimme, Stefan'
'Guo, Rui'
'Hofmann, Detlef W. M.'
'Hoja, Johannes'
'Hylton, Rebecca K.'
'Iuzzolino, Luca'
'Jankiewicz, Wojciech'
'de Jong, Dani\"el T.'
'Kendrick, John'
'de Klerk, Niek J. J.'
'Ko, Hsin-Yu'
'Kuleshova, Liudmila N.'
'Li, Xiayue'
'Lohani, Sanjaya'
'Leusen, Frank J. J.'
'Lund, Albert M.'
'Lv, Jian'
'Ma, Yanming'
'Marom, Noa'
'Masunov, Art\"em E.'
'McCabe, Patrick'
'McMahon, David P.'
'Meekes, Hugo'
'Metz, Michael P.'
'Misquitta, Alston J.'
'Mohamed, Sharmarke'
'Monserrat, Bartomeu'
'Needs, Richard J.'
'Neumann, Marcus A.'
'Nyman, Jonas'
'Obata, Shigeaki'
'Oberhofer, Harald'
'Oganov, Artem R.'
'Orendt, Anita M.'
'Pagola, Gabriel I.'
'Pantelides, Constantinos C.'
'Pickard, Chris J.'
'Podeszwa, Rafal'
'Price, Louise S.'
'Price, Sarah L.'
'Pulido, Angeles'
'Read, Murray G.'
'Reuter, Karsten'
'Schneider, Elia'
'Schober, Christoph'
'Shields, Gregory P.'
'Singh, Pawanpreet'
'Sugden, Isaac J.'
'Szalewicz, Krzysztof'
'Taylor, Christopher R.'
'Tkatchenko, Alexandre'
'Tuckerman, Mark E.'
'Vacarro, Francesca'
'Vasileiadis, Manolis'
'Vazquez-Mayagoitia, Alvaro'
'Vogt, Leslie'
'Wang, Yanchao'
'Watson, Rona E.'
'de Wijs, Gilles A.'
'Yang, Jack'
'Zhu, Qiang'
'Groom, Colin R.'

_publ_section_title
;
 Report on the sixth blind test of organic crystal structure prediction
 methods
;
_journal_issue 4
_journal_name_full 'Acta Crystallographica Section B'
_journal_page_first 439
_journal_page_last 459
_journal_paper_doi 10.1107/S2052520616007447
_journal_volume 72
_journal_year 2016
_chemical_compound_source 'see text'
_chemical_formula_moiety 'C8 N4 S3'
_chemical_formula_sum 'C8 N4 S3'
_chemical_formula_weight 248.30
_space_group_IT_number 19
_symmetry_cell_setting orthorhombic
_symmetry_Int_Tables_number 19
_symmetry_space_group_name_Hall 'P 2ac 2ab'
_symmetry_space_group_name_H-M 'P 21 21 21'
_cell_angle_alpha 90
_cell_angle_beta 90
_cell_angle_gamma 90
_cell_formula_units_Z 4
_cell_length_a 6.81890
_cell_length_b 10.05890
_cell_length_c 13.43410
_cell_volume 921.453
_cod_data_source_file XXII-2_Brandenburg_Grimme.cif
_cod_data_source_block 22_list2_bpandenburg_17_a1393
_cod_struct_determination_method theoretical
_cod_database_code 2107949

loop_
_space_group_symop_id
_space_group_symop_operation_xyz
1 x,y,z
2 1/2-x,-y,1/2+z
3 1/2+x,1/2-y,-z
4 -x,1/2+y,1/2-z

loop_
_atom_site_label
_atom_site_type_symbol
_atom_site_thermal_displace_type
_atom_site_fract_x
_atom_site_fract_y
_atom_site_fract_z
_atom_site_occupancy
_atom_site_U_iso_or_equiv
S2 S Uiso 0.82437 0.44414 0.34494 1.000 0.0127
S6 S Uiso 0.40993 0.27749 0.14295 1.000 0.0127
S10 S Uiso 0.34055 0.46322 0.41363 1.000 0.0127
N2 N Uiso 0.29923 0.33841 0.24101 1.000 0.0127
N6 N Uiso 0.44388 0.39739 0.67805 1.000 0.0127
N10 N Uiso 0.99703 0.38185 0.59876 1.000 0.0127
N14 N Uiso 0.95502 0.26038 0.08480 1.000 0.0127
C2 C Uiso 0.62901 0.38014 0.27594 1.000 0.0127
C6 C Uiso 0.42828 0.38991 0.30315 1.000 0.0127
C10 C Uiso 0.53801 0.42897 0.49351 1.000 0.0127
C14 C Uiso 0.73056 0.42190 0.46574 1.000 0.0127
C18 C Uiso 0.64425 0.31494 0.18505 1.000 0.0127
C22 C Uiso 0.48658 0.41077 0.59468 1.000 0.0127
C26 C Uiso 0.87556 0.39832 0.53896 1.000 0.0127
C30 C Uiso 0.81523 0.28473 0.13129 1.000 0.0127

loop_
_atom_type_symbol
_atom_type_description
_atom_type_scat_dispersion_real
_atom_type_scat_dispersion_imag
_atom_type_scat_source
C C 0.0033 0.0016 ' International Tables Vol C Tables 4.2.6.8 and 6.1.1.4'
N N 0.0061 0.0033 ' International Tables Vol C Tables 4.2.6.8 and 6.1.1.4'
S S 0.1246 0.1234 ' International Tables Vol C Tables 4.2.6.8 and 6.1.1.4'
